data_2001497
loop_
_publ_author_name
'Kawahara, A.'
'Kageyama, T.'
'Watanabe, I.'
'Yamakawa, J.'

_publ_section_title
;
 Structure du monophosphate synth\'etique de cuivre et de sodium
;
_journal_issue 7
_journal_name_full 'Acta Crystallographica Section C'
_journal_page_first 1275
_journal_page_last 1277
_journal_paper_doi 10.1107/S0108270193000460
_journal_volume 49
_journal_year 1993
_chemical_formula_sum 'Cu Na O4 P'
_chemical_formula_weight 181.51
_space_group_IT_number 14
_space_group_name_Hall '-P 2yn'
_space_group_name_H-M_alt 'P 1 21/n 1'
_symmetry_cell_setting monoclinic
_symmetry_space_group_name_Hall '-P 2yn'
_symmetry_space_group_name_H-M 'P 1 21/n 1'
_atom_type_scat_source IntTabIV
_cell_angle_alpha 90.
_cell_angle_beta 97.250(10)
_cell_angle_gamma 90.
_cell_formula_units_Z 4
_cell_length_a 6.9439(9)
_cell_length_b 8.8510(10)
_cell_length_c 5.0143(8)
_cell_measurement_reflns_used 25
_cell_measurement_temperature 297
_cell_measurement_theta_max 55
_cell_measurement_theta_min 54
_cell_volume 305.72(7)
_diffrn_measurement_device 'Rigaku AFC-5R'
_diffrn_radiation_type MoK\a
_diffrn_radiation_wavelength 0.71069
_diffrn_reflns_av_R_equivalents 0
_diffrn_reflns_limit_h_max 8
_diffrn_reflns_limit_h_min -8
_diffrn_reflns_limit_k_max 11
_diffrn_reflns_limit_k_min 0
_diffrn_reflns_limit_l_max 6
_diffrn_reflns_limit_l_min 0
_diffrn_reflns_number 831
_diffrn_reflns_theta_max 55
_diffrn_standards_decay_% 0
_diffrn_standards_interval_count 150
_diffrn_standards_number 3
_exptl_absorpt_coefficient_mu 7.939
_exptl_absorpt_correction_type none
_exptl_crystal_colour 'Vert bleu\^atre'
_exptl_crystal_density_diffrn 3.96
_exptl_crystal_description Prismatique
_exptl_crystal_size_max 0.03
_exptl_crystal_size_mid 0.02
_exptl_crystal_size_min 0.02
_refine_diff_density_max 0.07
_refine_diff_density_min -0.22
_refine_ls_goodness_of_fit_obs 2.62
_refine_ls_number_parameters 67
_refine_ls_number_reflns 700
_refine_ls_R_factor_obs 0.041
_refine_ls_shift/esd_max 0.11
_refine_ls_structure_factor_coef F
_refine_ls_weighting_details 'w = 1/\s(F)^2^'
_refine_ls_weighting_scheme calc
_refine_ls_wR_factor_obs 0.047
_reflns_number_observed 700
_reflns_number_total 831
_reflns_observed_criterion F>3\s(F)
_cod_data_source_file du1029.cif
_cod_data_source_block du1029_structure_1_of_1
_cod_depositor_comments
;
The following automatic conversions were performed:

'_refine_ls_weighting_scheme' value '1/\s(F)^2^' was changed to
'calc'. New tag '_refine_ls_weighting_details' was created. The value
of the new tag was set to 'w = 1/\s(F)^2^'.

Automatic conversion script
Id: cif_fix_values 3143 2015-03-26 13:38:13Z robertas 
;
_cod_original_cell_volume 305.73(7)
_cod_original_sg_symbol_H-M 'P 21/n'
_cod_original_formula_sum 'Cu1 Na1 O4 P1'
_cod_database_code 2001497

loop_
_space_group_symop_id
_space_group_symop_operation_xyz
1 x,y,z
2 -x+1/2,y+1/2,-z+1/2
3 -x,-y,-z
4 x+1/2,-y+1/2,z+1/2

loop_
_atom_site_label
_atom_site_fract_x
_atom_site_fract_y
_atom_site_fract_z
_atom_site_U_iso_or_equiv
Cu(1) .0 .0 .0 .009000
Cu(2) .50000 .0 .0 .010000
Na .6984(4) .3584(3) .0426(6) .0190(10)
P .2023(2) .3226(2) .0483(3) .0090(10)
O(1) .0373(6) .3658(5) .1989(9) .009(2)
O(2) .2190(7) .1474(5) .0557(9) .010(2)
O(3) .3951(6) .3909(5) .1863(9) .010(2)
O(4) .6832(6) .1215(5) .2551(9) .011(2)

loop_
_geom_angle_atom_site_label_1
_geom_angle_atom_site_label_2
_geom_angle_atom_site_label_3
_geom_angle_site_symmetry_1
_geom_angle_site_symmetry_2
_geom_angle_site_symmetry_3
_geom_angle
_geom_angle_publ_flag
O(1) P O(2) . . . 107.6(3) yes
O(1) P O(3) . . . 110.3(3) yes
O(1) P O(4) . . 9 114.8(2) yes
O(2) P O(3) . . . 108.7(2) yes
O(2) P O(4) . . 9 109.9(3) yes
O(3) P O(4) . . 9 105.4(2) yes

loop_
_geom_bond_atom_site_label_1
_geom_bond_atom_site_label_2
_geom_bond_site_symmetry_1
_geom_bond_site_symmetry_2
_geom_bond_distance
_geom_bond_publ_flag
Cu(1) O(2) . 7 1.996(5) yes
Cu(1) O(2) . 7 1.996(5) yes
Cu(1) O(3) . 8 1.910(4) yes
Cu(1) O(3) . 9 1.910(4) yes
Cu(1) O(4) . 2 2.888(5) yes
Cu(1) O(4) . 10 2.888(5) yes
Cu(2) O(1) . 3 1.964(5) yes
Cu(2) O(1) . 8 1.964(5) yes
Cu(2) O(2) . 2 2.393(5) yes
Cu(2) O(2) . 2 2.393(5) yes
Cu(2) O(4) . 2 2.000(4) yes
Cu(2) O(4) . 2 2.000(4) yes
Na O(1) . 11 2.386(5) yes
Na O(1) . 3 2.770(5) yes
Na O(2) . 3 2.464(6) yes
Na O(2) . 4 2.559(5) yes
Na O(3) . . 2.328(5) yes
Na O(3) . 5 2.545(5) yes
Na O(4) . . 2.360(5) yes
Na O(4) . 6 2.630(5) yes
P O(1) . . 1.499(5) yes
P O(2) . . 1.555(5) yes
P O(3) . . 1.550(4) yes
P O(4) . 9 1.541(5) yes
